data_4516740
loop_
_publ_author_name
'Jeletic, Matthew S.'
'Hulley, Elliott B.'
'Helm, Monte L.'
'Mock, Michael T.'
'Appel, Aaron M.'
'Wiedner, Eric S.'
'Linehan, John C.'

_publ_section_title
;
 Understanding the Relationship Between Kinetics and Thermodynamics in CO2
 Hydrogenation Catalysis
;
_journal_issue 9
_journal_name_full 'ACS Catalysis'
_journal_page_first 6008
_journal_paper_doi 10.1021/acscatal.7b01673
_journal_volume 7
_journal_year 2017
_chemical_formula_moiety 'C22 H51 Co N P4, 2(B F4)'
_chemical_formula_sum 'C22 H51 B2 Co F8 N P4'
_chemical_formula_weight 686.06
_space_group_crystal_system monoclinic
_space_group_IT_number 14
_space_group_name_Hall '-P 2yn'
_space_group_name_H-M_alt 'P 1 21/n 1'
_atom_sites_solution_hydrogens geom
_atom_sites_solution_primary iterative
_audit_creation_date 2013-07-25
_audit_creation_method
;
  Olex2 1.2
  (compiled 2013.03.22 svn.r2654, GUI svn.r4446)
;
_cell_angle_alpha 90
_cell_angle_beta 91.503(2)
_cell_angle_gamma 90
_cell_formula_units_Z 12
_cell_length_a 15.0848(6)
_cell_length_b 20.0234(7)
_cell_length_c 32.3058(14)
_cell_measurement_reflns_used 9873
_cell_measurement_temperature 164
_cell_measurement_theta_max 27.90
_cell_measurement_theta_min 2.30
_cell_volume 9754.6(7)
_computing_molecular_graphics
;
O. V. Dolomanov, L. J. Bourhis, R. J. Gildea, J. A. K. Howard and H. Puschmann,
OLEX2: a complete structure solution, refinement and analysis program.
J. Appl. Cryst. (2009). 42, 339-341.
;
_computing_publication_material
;
O. V. Dolomanov, L. J. Bourhis, R. J. Gildea, J. A. K. Howard and H. Puschmann,
OLEX2: a complete structure solution, refinement and analysis program.
J. Appl. Cryst. (2009). 42, 339-341.
;
_computing_structure_refinement
;
SHELXL, G.M. Sheldrick, Acta Cryst.
(2008). A64, 112-122
;
_computing_structure_solution
;
olex2.solve (L.J. Bourhis, O.V. Dolomanov, R.J. Gildea, J.A.K. Howard,
H. Puschmann, in preparation, 2011)
;
_diffrn_ambient_temperature 164
_diffrn_measured_fraction_theta_full 1.000
_diffrn_measured_fraction_theta_max 0.995
_diffrn_measurement_device_type 'Bruker APEX-II CCD'
_diffrn_measurement_method '\f and \w scans'
_diffrn_radiation_monochromator graphite
_diffrn_radiation_type MoK\a
_diffrn_radiation_wavelength 0.71073
_diffrn_reflns_av_R_equivalents 0.0526
_diffrn_reflns_av_unetI/netI 0.0435
_diffrn_reflns_Laue_measured_fraction_full 1.000
_diffrn_reflns_Laue_measured_fraction_max 0.995
_diffrn_reflns_limit_h_max 19
_diffrn_reflns_limit_h_min -19
_diffrn_reflns_limit_k_max 25
_diffrn_reflns_limit_k_min -26
_diffrn_reflns_limit_l_max 42
_diffrn_reflns_limit_l_min -42
_diffrn_reflns_number 167778
_diffrn_reflns_point_group_measured_fraction_full 1.000
_diffrn_reflns_point_group_measured_fraction_max 0.995
_diffrn_reflns_theta_full 25.242
_diffrn_reflns_theta_max 28.006
_diffrn_reflns_theta_min 1.197
_diffrn_standards_number 0
_exptl_absorpt_coefficient_mu 0.785
_exptl_absorpt_correction_T_max 1.0000
_exptl_absorpt_correction_T_min 0.9348
_exptl_absorpt_correction_type multi-scan
_exptl_absorpt_process_details
;
SADABS-2008/1 (Bruker,2008) was used for absorption correction.
wR2(int) was 0.0631 before and 0.0574 after correction.
The Ratio of minimum to maximum transmission is 0.9348.
The \l/2 correction factor is 0.0015.
;
_exptl_crystal_colour 'clear light green'
_exptl_crystal_colour_lustre clear
_exptl_crystal_colour_modifier light
_exptl_crystal_colour_primary green
_exptl_crystal_density_diffrn 1.401
_exptl_crystal_description block
_exptl_crystal_F_000 4308
_exptl_crystal_size_max 0.13
_exptl_crystal_size_mid 0.13
_exptl_crystal_size_min 0.13
_refine_diff_density_max 2.291
_refine_diff_density_min -1.568
_refine_diff_density_rms 0.108
_refine_ls_extinction_method none
_refine_ls_goodness_of_fit_ref 1.040
_refine_ls_hydrogen_treatment constr
_refine_ls_matrix_type full
_refine_ls_number_parameters 1012
_refine_ls_number_reflns 23438
_refine_ls_number_restraints 0
_refine_ls_restrained_S_all 1.040
_refine_ls_R_factor_all 0.0893
_refine_ls_R_factor_gt 0.0603
_refine_ls_shift/su_max 0.001
_refine_ls_shift/su_mean 0.000
_refine_ls_structure_factor_coef Fsqd
_refine_ls_weighting_details
;
 w=1/[\s^2^(Fo^2^)+(0.0756P)^2^+26.4127P]
 where P=(Fo^2^+2Fc^2^)/3
;
_refine_ls_weighting_scheme calc
_refine_ls_wR_factor_gt 0.1555
_refine_ls_wR_factor_ref 0.1747
_reflns_Friedel_coverage 0.000
_reflns_number_gt 16764
_reflns_number_total 23438
_reflns_threshold_expression 'I > 2\s(I)'
_cod_data_source_file cs7b01673_si_001.cif
_cod_data_source_block Co(depe)2
_cod_database_code 4516740
_olex2_refinement_description
;
1. Fixed Uiso
 At 1.2 times of:
  All C(H,H) groups
 At 1.5 times of:
  All C(H,H,H) groups
2. Uiso/Uaniso restraints and constraints
Uanis(F8) = Uanis(F5) = Uanis(F6) = Uanis(F7)
Uanis(F20) = Uanis(F17) = Uanis(F19) = Uanis(F18)
Uanis(C34) = Uanis(C24)
3.a Secondary CH2 refined with riding coordinates:
 C1(H1A,H1B), C3(H3A,H3B), C5(H5A,H5B), C6(H6A,H6B), C7(H7A,H7B), C9(H9A,H9B),
 C11(H11A,H11B), C13(H13A,H13B), C15(H15A,H15B), C16(H16A,H16B), C17(H17A,H17B),
  C19(H19A,H19B), C23(H23A,H23B), C25(H25A,H25B), C27(H27A,H27B), C28(H28A,
 H28B), C29(H29A,H29B), C31(H31A,H31B), C33(H33A,H33B), C35(H35A,H35B),
 C37(H37A,H37B), C38(H38A,H38B), C39(H39A,H39B), C41(H41A,H41B), C45(H45A,H45B),
  C47(H47A,H47B), C49(H49A,H49B), C50(H50A,H50B), C51(H51A,H51B), C53(H53A,
 H53B), C55(H55A,H55B), C57(H57A,H57B), C59(H59A,H59B), C60(H60A,H60B),
 C61(H61A,H61B), C63(H63A,H63B)
3.b Idealised Me refined as rotating group:
 C2(H2A,H2B,H2C), C4(H4A,H4B,H4C), C8(H8A,H8B,H8C), C10(H10A,H10B,H10C),
 C12(H12A,H12B,H12C), C14(H14A,H14B,H14C), C18(H18A,H18B,H18C), C20(H20A,H20B,
 H20C), C22(H22A,H22B,H22C), C24(H24A,H24B,H24C), C26(H26A,H26B,H26C), C30(H30A,
 H30B,H30C), C32(H32A,H32B,H32C), C34(H34A,H34B,H34C), C36(H36A,H36B,H36C),
 C40(H40A,H40B,H40C), C42(H42A,H42B,H42C), C44(H44A,H44B,H44C), C46(H46A,H46B,
 H46C), C48(H48A,H48B,H48C), C52(H52A,H52B,H52C), C54(H54A,H54B,H54C), C56(H56A,
 H56B,H56C), C58(H58A,H58B,H58C), C62(H62A,H62B,H62C), C64(H64A,H64B,H64C),
 C66(H66A,H66B,H66C)
;
_shelx_estimated_absorpt_t_max 0.905
_shelx_estimated_absorpt_t_min 0.905
_shelx_space_group_comment
;
The symmetry employed for this shelxl refinement is uniquely defined
by the following loop, which should always be used as a source of
symmetry information in preference to the above space-group names.
They are only intended as comments.
;
_shelxl_version_number 2013-2

loop_
_space_group_symop_operation_xyz
'x, y, z'
'-x+1/2, y+1/2, -z+1/2'
'-x, -y, -z'
'x-1/2, -y-1/2, z-1/2'

loop_
_atom_site_label
_atom_site_type_symbol
_atom_site_fract_x
_atom_site_fract_y
_atom_site_fract_z
_atom_site_U_iso_or_equiv
_atom_site_adp_type
_atom_site_occupancy
_atom_site_site_symmetry_order
_atom_site_calc_flag
_atom_site_refinement_flags_posn
_atom_site_refinement_flags_adp
Co1 Co 0.25536(3) 0.63843(2) 0.40691(2) 0.01525(11) Uani 1 1 d . .
P1 P 0.26738(7) 0.72335(4) 0.36221(3) 0.0243(2) Uani 1 1 d . .
P2 P 0.26796(6) 0.71804(4) 0.45623(3) 0.01936(19) Uani 1 1 d . .
P3 P 0.25408(6) 0.55915(4) 0.35713(3) 0.01763(18) Uani 1 1 d . .
P4 P 0.27372(6) 0.55199(4) 0.45163(3) 0.02071(19) Uani 1 1 d . .
N1 N 0.1219(2) 0.63725(14) 0.40926(9) 0.0213(6) Uani 1 1 d . .
C1 C 0.1670(3) 0.7401(2) 0.33166(13) 0.0350(10) Uani 1 1 d . .
H1A H 0.1469 0.6977 0.3188 0.042 Uiso 1 1 calc R U
H1B H 0.1205 0.7546 0.3507 0.042 Uiso 1 1 calc R U
C2 C 0.1736(4) 0.7921(2) 0.29772(15) 0.0561(15) Uani 1 1 d . .
H2A H 0.2175 0.7777 0.2777 0.084 Uiso 1 1 calc R U
H2B H 0.1920 0.8349 0.3099 0.084 Uiso 1 1 calc R U
H2C H 0.1157 0.7972 0.2836 0.084 Uiso 1 1 calc R U
C3 C 0.3622(3) 0.7224(2) 0.32808(13) 0.0346(9) Uani 1 1 d . .
H3A H 0.3527 0.6876 0.3067 0.042 Uiso 1 1 calc R U
H3B H 0.3660 0.7661 0.3138 0.042 Uiso 1 1 calc R U
C4 C 0.4496(3) 0.7088(3) 0.35158(15) 0.0450(11) Uani 1 1 d . .
H4A H 0.4975 0.7044 0.3318 0.068 Uiso 1 1 calc R U
H4B H 0.4446 0.6673 0.3675 0.068 Uiso 1 1 calc R U
H4C H 0.4628 0.7459 0.3705 0.068 Uiso 1 1 calc R U
C5 C 0.2853(4) 0.8017(2) 0.39099(13) 0.0449(12) Uani 1 1 d . .
H5A H 0.3497 0.8095 0.3956 0.054 Uiso 1 1 calc R U
H5B H 0.2605 0.8397 0.3748 0.054 Uiso 1 1 calc R U
C6 C 0.2410(4) 0.7970(2) 0.43140(14) 0.0434(12) Uani 1 1 d . .
H6A H 0.1760 0.8006 0.4270 0.052 Uiso 1 1 calc R U
H6B H 0.2608 0.8343 0.4495 0.052 Uiso 1 1 calc R U
C7 C 0.1938(3) 0.7156(2) 0.50028(14) 0.0429(11) Uani 1 1 d . .
H7A H 0.1399 0.6904 0.4918 0.051 Uiso 1 1 calc R U
H7B H 0.2237 0.6901 0.5229 0.051 Uiso 1 1 calc R U
C8 C 0.1648(3) 0.7830(2) 0.51778(15) 0.0436(11) Uani 1 1 d . .
H8A H 0.1337 0.8086 0.4960 0.065 Uiso 1 1 calc R U
H8B H 0.2171 0.8079 0.5277 0.065 Uiso 1 1 calc R U
H8C H 0.1250 0.7755 0.5408 0.065 Uiso 1 1 calc R U
C9 C 0.3791(3) 0.7288(2) 0.47760(18) 0.0501(13) Uani 1 1 d . .
H9A H 0.3958 0.6875 0.4927 0.060 Uiso 1 1 calc R U
H9B H 0.4199 0.7334 0.4543 0.060 Uiso 1 1 calc R U
C10 C 0.3947(3) 0.7873(3) 0.5066(2) 0.0659(18) Uani 1 1 d . .
H10A H 0.3826 0.8291 0.4917 0.099 Uiso 1 1 calc R U
H10B H 0.4565 0.7869 0.5168 0.099 Uiso 1 1 calc R U
H10C H 0.3551 0.7837 0.5301 0.099 Uiso 1 1 calc R U
C11 C 0.1816(3) 0.5625(2) 0.31030(12) 0.0286(8) Uani 1 1 d . .
H11A H 0.1642 0.5163 0.3030 0.034 Uiso 1 1 calc R U
H11B H 0.1268 0.5868 0.3174 0.034 Uiso 1 1 calc R U
C12 C 0.2195(3) 0.5953(2) 0.27179(12) 0.0346(9) Uani 1 1 d . .
H12A H 0.1768 0.5911 0.2486 0.052 Uiso 1 1 calc R U
H12B H 0.2751 0.5732 0.2648 0.052 Uiso 1 1 calc R U
H12C H 0.2309 0.6427 0.2774 0.052 Uiso 1 1 calc R U
C13 C 0.3614(3) 0.5329(2) 0.33821(13) 0.0287(8) Uani 1 1 d . .
H13A H 0.3842 0.5687 0.3202 0.034 Uiso 1 1 calc R U
H13B H 0.4032 0.5288 0.3622 0.034 Uiso 1 1 calc R U
C14 C 0.3624(3) 0.4674(2) 0.31409(14) 0.0388(10) Uani 1 1 d . .
H14A H 0.3246 0.4716 0.2891 0.058 Uiso 1 1 calc R U
H14B H 0.3399 0.4313 0.3315 0.058 Uiso 1 1 calc R U
H14C H 0.4232 0.4571 0.3063 0.058 Uiso 1 1 calc R U
C15 C 0.2100(3) 0.48532(18) 0.38238(12) 0.0288(8) Uani 1 1 d . .
H15A H 0.1468 0.4923 0.3886 0.035 Uiso 1 1 calc R U
H15B H 0.2145 0.4461 0.3639 0.035 Uiso 1 1 calc R U
C16 C 0.2637(3) 0.47323(17) 0.42235(12) 0.0283(8) Uani 1 1 d . .
H16A H 0.3234 0.4564 0.4158 0.034 Uiso 1 1 calc R U
H16B H 0.2339 0.4391 0.4393 0.034 Uiso 1 1 calc R U
C17 C 0.1914(3) 0.5417(2) 0.49144(14) 0.0380(10) Uani 1 1 d . .
H17A H 0.1861 0.5845 0.5065 0.046 Uiso 1 1 calc R U
H17B H 0.1333 0.5326 0.4776 0.046 Uiso 1 1 calc R U
C18 C 0.2103(4) 0.4868(3) 0.52288(15) 0.0513(13) Uani 1 1 d . .
H18A H 0.2109 0.4435 0.5088 0.077 Uiso 1 1 calc R U
H18B H 0.1640 0.4867 0.5436 0.077 Uiso 1 1 calc R U
H18C H 0.2681 0.4946 0.5365 0.077 Uiso 1 1 calc R U
C19 C 0.3809(3) 0.54487(19) 0.47798(12) 0.0292(8) Uani 1 1 d . .
H19A H 0.3835 0.5771 0.5012 0.035 Uiso 1 1 calc R U
H19B H 0.3867 0.4994 0.4898 0.035 Uiso 1 1 calc R U
C20 C 0.4586(3) 0.5576(2) 0.45031(14) 0.0342(9) Uani 1 1 d . .
H20A H 0.4629 0.5213 0.4301 0.051 Uiso 1 1 calc R U
H20B H 0.5134 0.5598 0.4672 0.051 Uiso 1 1 calc R U
H20C H 0.4497 0.6001 0.4357 0.051 Uiso 1 1 calc R U
C21 C 0.0477(2) 0.63509(17) 0.41401(11) 0.0211(7) Uani 1 1 d . .
C22 C -0.0468(2) 0.6324(2) 0.42125(13) 0.0303(9) Uani 1 1 d . .
H22A H -0.0751 0.6009 0.4018 0.046 Uiso 1 1 calc R U
H22B H -0.0726 0.6769 0.4172 0.046 Uiso 1 1 calc R U
H22C H -0.0564 0.6175 0.4497 0.046 Uiso 1 1 calc R U
Co2 Co 0.24570(3) 0.13922(2) 0.43018(2) 0.01530(11) Uani 1 1 d . .
P5 P 0.25429(6) 0.22397(4) 0.47611(3) 0.02050(19) Uani 1 1 d . .
P6 P 0.23729(6) 0.21998(4) 0.38122(3) 0.01756(18) Uani 1 1 d . .
P7 P 0.24723(6) 0.05929(4) 0.47961(3) 0.02142(19) Uani 1 1 d . .
P8 P 0.20426(6) 0.05604(4) 0.38699(3) 0.02030(19) Uani 1 1 d . .
N2 N 0.3771(2) 0.13329(15) 0.41902(9) 0.0221(6) Uani 1 1 d . .
C23 C 0.1646(3) 0.2377(2) 0.51235(13) 0.0309(9) Uani 1 1 d . .
H23A H 0.1724 0.2069 0.5361 0.037 Uiso 1 1 calc R U
H23B H 0.1685 0.2840 0.5231 0.037 Uiso 1 1 calc R U
C24 C 0.0737(4) 0.2269(3) 0.49248(17) 0.0579(11) Uani 1 1 d . .
H24A H 0.0643 0.2589 0.4698 0.087 Uiso 1 1 calc R U
H24B H 0.0282 0.2334 0.5132 0.087 Uiso 1 1 calc R U
H24C H 0.0696 0.1813 0.4815 0.087 Uiso 1 1 calc R U
C25 C 0.3560(3) 0.2261(2) 0.50785(14) 0.0386(10) Uani 1 1 d . .
H25A H 0.3568 0.1863 0.5260 0.046 Uiso 1 1 calc R U
H25B H 0.4069 0.2222 0.4893 0.046 Uiso 1 1 calc R U
C26 C 0.3703(3) 0.2878(2) 0.53495(14) 0.0441(12) Uani 1 1 d . .
H26A H 0.3787 0.3270 0.5173 0.066 Uiso 1 1 calc R U
H26B H 0.4231 0.2813 0.5529 0.066 Uiso 1 1 calc R U
H26C H 0.3184 0.2946 0.5521 0.066 Uiso 1 1 calc R U
C27 C 0.2543(3) 0.30359(18) 0.44788(13) 0.0283(8) Uani 1 1 d . .
H27A H 0.1930 0.3211 0.4453 0.034 Uiso 1 1 calc R U
H27B H 0.2909 0.3367 0.4633 0.034 Uiso 1 1 calc R U
C28 C 0.2914(3) 0.29301(18) 0.40525(12) 0.0249(8) Uani 1 1 d . .
H28A H 0.3562 0.2856 0.4076 0.030 Uiso 1 1 calc R U
H28B H 0.2804 0.3331 0.3879 0.030 Uiso 1 1 calc R U
C29 C 0.1268(2) 0.24820(18) 0.36596(13) 0.0270(8) Uani 1 1 d . .
H29A H 0.0934 0.2096 0.3545 0.032 Uiso 1 1 calc R U
H29B H 0.0963 0.2630 0.3911 0.032 Uiso 1 1 calc R U
C30 C 0.1218(3) 0.3049(2) 0.33415(14) 0.0364(10) Uani 1 1 d . .
H30A H 0.1422 0.2886 0.3074 0.055 Uiso 1 1 calc R U
H30B H 0.1597 0.3419 0.3436 0.055 Uiso 1 1 calc R U
H30C H 0.0604 0.3205 0.3311 0.055 Uiso 1 1 calc R U
C31 C 0.2966(3) 0.20750(18) 0.33314(12) 0.0259(8) Uani 1 1 d . .
H31A H 0.3411 0.1718 0.3379 0.031 Uiso 1 1 calc R U
H31B H 0.2537 0.1913 0.3117 0.031 Uiso 1 1 calc R U
C32 C 0.3441(3) 0.2688(2) 0.31599(14) 0.0365(10) Uani 1 1 d . .
H32A H 0.3757 0.2562 0.2910 0.055 Uiso 1 1 calc R U
H32B H 0.3866 0.2858 0.3369 0.055 Uiso 1 1 calc R U
H32C H 0.3004 0.3035 0.3091 0.055 Uiso 1 1 calc R U
C33 C 0.1933(4) 0.0714(3) 0.52893(16) 0.0542(14) Uani 1 1 d . .
H33A H 0.2335 0.0980 0.5471 0.065 Uiso 1 1 calc R U
H33B H 0.1392 0.0984 0.5237 0.065 Uiso 1 1 calc R U
C34 C 0.1669(4) 0.0089(3) 0.55247(17) 0.0579(11) Uani 1 1 d . .
H34A H 0.1277 -0.0186 0.5348 0.087 Uiso 1 1 calc R U
H34B H 0.1359 0.0217 0.5775 0.087 Uiso 1 1 calc R U
H34C H 0.2202 -0.0167 0.5602 0.087 Uiso 1 1 calc R U
C35 C 0.3610(3) 0.0332(2) 0.49151(17) 0.0485(12) Uani 1 1 d . .
H35A H 0.3900 0.0245 0.4649 0.058 Uiso 1 1 calc R U
H35B H 0.3922 0.0715 0.5046 0.058 Uiso 1 1 calc R U
C36 C 0.3768(4) -0.0264(3) 0.5186(2) 0.074(2) Uani 1 1 d . .
H36A H 0.3445 -0.0648 0.5070 0.111 Uiso 1 1 calc R U
H36B H 0.3559 -0.0169 0.5464 0.111 Uiso 1 1 calc R U
H36C H 0.4404 -0.0364 0.5201 0.111 Uiso 1 1 calc R U
C37 C 0.1941(4) -0.0153(2) 0.45875(15) 0.0458(12) Uani 1 1 d . .
H37A H 0.2148 -0.0549 0.4746 0.055 Uiso 1 1 calc R U
H37B H 0.1290 -0.0117 0.4615 0.055 Uiso 1 1 calc R U
C38 C 0.2153(3) -0.02376(19) 0.41457(14) 0.0387(11) Uani 1 1 d . .
H38A H 0.1746 -0.0570 0.4017 0.046 Uiso 1 1 calc R U
H38B H 0.2767 -0.0406 0.4124 0.046 Uiso 1 1 calc R U
C39 C 0.0889(3) 0.0597(2) 0.36941(15) 0.0351(10) Uani 1 1 d . .
H39A H 0.0846 0.0883 0.3445 0.042 Uiso 1 1 calc R U
H39B H 0.0697 0.0142 0.3612 0.042 Uiso 1 1 calc R U
C40 C 0.0254(3) 0.0863(2) 0.40123(17) 0.0476(12) Uani 1 1 d . .
H40A H -0.0340 0.0908 0.3885 0.071 Uiso 1 1 calc R U
H40B H 0.0460 0.1300 0.4111 0.071 Uiso 1 1 calc R U
H40C H 0.0232 0.0552 0.4246 0.071 Uiso 1 1 calc R U
C41 C 0.2638(3) 0.0414(2) 0.33974(14) 0.0397(11) Uani 1 1 d . .
H41A H 0.2496 0.0781 0.3201 0.048 Uiso 1 1 calc R U
H41B H 0.3281 0.0436 0.3464 0.048 Uiso 1 1 calc R U
C42 C 0.2445(3) -0.0242(2) 0.31812(14) 0.0398(11) Uani 1 1 d . .
H42A H 0.2760 -0.0257 0.2920 0.060 Uiso 1 1 calc R U
H42B H 0.1806 -0.0282 0.3125 0.060 Uiso 1 1 calc R U
H42C H 0.2645 -0.0612 0.3359 0.060 Uiso 1 1 calc R U
C43 C 0.4471(2) 0.1309(2) 0.40760(12) 0.0260(8) Uani 1 1 d . .
C44 C 0.5367(3) 0.1269(3) 0.39204(14) 0.0439(12) Uani 1 1 d . .
H44A H 0.5363 0.1402 0.3629 0.066 Uiso 1 1 calc R U
H44B H 0.5584 0.0809 0.3946 0.066 Uiso 1 1 calc R U
H44C H 0.5758 0.1568 0.4082 0.066 Uiso 1 1 calc R U
Co3 Co 0.74975(3) 0.39665(2) 0.26043(2) 0.01518(10) Uani 1 1 d . .
P9 P 0.74856(6) 0.47294(4) 0.31169(3) 0.01853(18) Uani 1 1 d . .
P10 P 0.70450(6) 0.48216(4) 0.21946(3) 0.02008(19) Uani 1 1 d . .
P11 P 0.76720(6) 0.30948(4) 0.30356(3) 0.01930(19) Uani 1 1 d . .
P12 P 0.73204(6) 0.31881(4) 0.21060(3) 0.01913(18) Uani 1 1 d . .
N3 N 0.8794(2) 0.40563(15) 0.24786(9) 0.0221(6) Uani 1 1 d . .
C45 C 0.8291(3) 0.47649(19) 0.35501(12) 0.0288(8) Uani 1 1 d . .
H45A H 0.8127 0.5137 0.3735 0.035 Uiso 1 1 calc R U
H45B H 0.8250 0.4346 0.3711 0.035 Uiso 1 1 calc R U
C46 C 0.9250(3) 0.4861(2) 0.34251(13) 0.0330(9) Uani 1 1 d . .
H46A H 0.9418 0.4500 0.3238 0.049 Uiso 1 1 calc R U
H46B H 0.9638 0.4854 0.3673 0.049 Uiso 1 1 calc R U
H46C H 0.9309 0.5292 0.3284 0.049 Uiso 1 1 calc R U
C47 C 0.6422(3) 0.4779(2) 0.33725(14) 0.0331(9) Uani 1 1 d . .
H47A H 0.5944 0.4711 0.3161 0.040 Uiso 1 1 calc R U
H47B H 0.6389 0.4405 0.3572 0.040 Uiso 1 1 calc R U
C48 C 0.6232(3) 0.5428(2) 0.36033(16) 0.0487(12) Uani 1 1 d . .
H48A H 0.6234 0.5802 0.3408 0.073 Uiso 1 1 calc R U
H48B H 0.6690 0.5498 0.3820 0.073 Uiso 1 1 calc R U
H48C H 0.5650 0.5398 0.3730 0.073 Uiso 1 1 calc R U
C49 C 0.7603(3) 0.55408(18) 0.28715(12) 0.0281(8) Uani 1 1 d . .
H49A H 0.7498 0.5903 0.3073 0.034 Uiso 1 1 calc R U
H49B H 0.8207 0.5593 0.2764 0.034 Uiso 1 1 calc R U
C50 C 0.6913(3) 0.55699(18) 0.25172(12) 0.0286(8) Uani 1 1 d . .
H50A H 0.7000 0.5977 0.2350 0.034 Uiso 1 1 calc R U
H50B H 0.6308 0.5583 0.2629 0.034 Uiso 1 1 calc R U
C51 C 0.7824(3) 0.5103(2) 0.18099(13) 0.0328(9) Uani 1 1 d . .
H51A H 0.8376 0.5248 0.1956 0.039 Uiso 1 1 calc R U
H51B H 0.7975 0.4717 0.1633 0.039 Uiso 1 1 calc R U
C52 C 0.7503(3) 0.5666(2) 0.15326(14) 0.0426(11) Uani 1 1 d . .
H52A H 0.6978 0.5521 0.1372 0.064 Uiso 1 1 calc R U
H52B H 0.7972 0.5791 0.1343 0.064 Uiso 1 1 calc R U
H52C H 0.7350 0.6053 0.1703 0.064 Uiso 1 1 calc R U
C53 C 0.5978(2) 0.47400(19) 0.19243(12) 0.0262(8) Uani 1 1 d . .
H53A H 0.5824 0.5171 0.1790 0.031 Uiso 1 1 calc R U
H53B H 0.6026 0.4400 0.1704 0.031 Uiso 1 1 calc R U
C54 C 0.5236(2) 0.4540(2) 0.22123(13) 0.0297(9) Uani 1 1 d . .
H54A H 0.4717 0.4396 0.2047 0.045 Uiso 1 1 calc R U
H54B H 0.5077 0.4924 0.2384 0.045 Uiso 1 1 calc R U
H54C H 0.5439 0.4172 0.2391 0.045 Uiso 1 1 calc R U
C55 C 0.8723(3) 0.30411(19) 0.33225(12) 0.0274(8) Uani 1 1 d . .
H55A H 0.9196 0.2945 0.3124 0.033 Uiso 1 1 calc R U
H55B H 0.8853 0.3483 0.3448 0.033 Uiso 1 1 calc R U
C56 C 0.8766(3) 0.2517(2) 0.36643(14) 0.0389(10) Uani 1 1 d . .
H56A H 0.8634 0.2076 0.3546 0.058 Uiso 1 1 calc R U
H56B H 0.8329 0.2623 0.3874 0.058 Uiso 1 1 calc R U
H56C H 0.9361 0.2513 0.3793 0.058 Uiso 1 1 calc R U
C57 C 0.6802(3) 0.29659(19) 0.34083(12) 0.0291(8) Uani 1 1 d . .
H57A H 0.6877 0.2519 0.3536 0.035 Uiso 1 1 calc R U
H57B H 0.6863 0.3304 0.3631 0.035 Uiso 1 1 calc R U
C58 C 0.5882(3) 0.3016(2) 0.32096(14) 0.0358(10) Uani 1 1 d . .
H58A H 0.5795 0.2650 0.3011 0.054 Uiso 1 1 calc R U
H58B H 0.5821 0.3444 0.3065 0.054 Uiso 1 1 calc R U
H58C H 0.5437 0.2986 0.3424 0.054 Uiso 1 1 calc R U
C59 C 0.7672(3) 0.23148(17) 0.27345(12) 0.0263(8) Uani 1 1 d . .
H59A H 0.8090 0.1992 0.2865 0.032 Uiso 1 1 calc R U
H59B H 0.7072 0.2114 0.2730 0.032 Uiso 1 1 calc R U
C60 C 0.7949(2) 0.24637(18) 0.22927(12) 0.0253(8) Uani 1 1 d . .
H60A H 0.7824 0.2073 0.2112 0.030 Uiso 1 1 calc R U
H60B H 0.8593 0.2559 0.2288 0.030 Uiso 1 1 calc R U
C61 C 0.7777(3) 0.3384(2) 0.16022(12) 0.0297(8) Uani 1 1 d . .
H61A H 0.7360 0.3691 0.1457 0.036 Uiso 1 1 calc R U
H61B H 0.8338 0.3631 0.1651 0.036 Uiso 1 1 calc R U
C62 C 0.7964(4) 0.2803(3) 0.13114(15) 0.0514(13) Uani 1 1 d . .
H62A H 0.8283 0.2968 0.1071 0.077 Uiso 1 1 calc R U
H62B H 0.7403 0.2600 0.1218 0.077 Uiso 1 1 calc R U
H62C H 0.8327 0.2468 0.1458 0.077 Uiso 1 1 calc R U
C63 C 0.6184(2) 0.28913(18) 0.20195(12) 0.0245(8) Uani 1 1 d . .
H63A H 0.5908 0.2848 0.2293 0.029 Uiso 1 1 calc R U
H63B H 0.5852 0.3241 0.1864 0.029 Uiso 1 1 calc R U
C64 C 0.6054(3) 0.2237(2) 0.17907(16) 0.0423(11) Uani 1 1 d . .
H64A H 0.6273 0.2281 0.1509 0.063 Uiso 1 1 calc R U
H64B H 0.5421 0.2125 0.1778 0.063 Uiso 1 1 calc R U
H64C H 0.6382 0.1883 0.1937 0.063 Uiso 1 1 calc R U
C65 C 0.9519(3) 0.4105(2) 0.23943(12) 0.0296(8) Uani 1 1 d . .
C66 C 1.0447(3) 0.4179(3) 0.22930(18) 0.0593(15) Uani 1 1 d . .
H66A H 1.0535 0.4024 0.2010 0.089 Uiso 1 1 calc R U
H66B H 1.0814 0.3914 0.2486 0.089 Uiso 1 1 calc R U
H66C H 1.0616 0.4651 0.2315 0.089 Uiso 1 1 calc R U
F1 F -0.09331(18) 0.86145(16) 0.39536(9) 0.0556(8) Uani 1 1 d . .
F2 F 0.04320(19) 0.87753(14) 0.37056(8) 0.0484(7) Uani 1 1 d . .
F3 F 0.02007(18) 0.88947(14) 0.43903(8) 0.0484(7) Uani 1 1 d . .
F4 F 0.0152(2) 0.78733(13) 0.40975(10) 0.0561(8) Uani 1 1 d . .
B1 B -0.0037(3) 0.8543(2) 0.40366(15) 0.0295(9) Uani 1 1 d . .
F5 F 0.0044(2) 0.47459(16) 0.43990(11) 0.0702(5) Uani 1 1 d . .
F6 F 0.0620(2) 0.37905(16) 0.41651(11) 0.0702(5) Uani 1 1 d . .
F7 F 0.0198(2) 0.38666(16) 0.48353(11) 0.0702(5) Uani 1 1 d . .
F8 F -0.0793(2) 0.38266(16) 0.43232(11) 0.0702(5) Uani 1 1 d . .
B2 B 0.0049(3) 0.4063(2) 0.44325(15) 0.0325(10) Uani 1 1 d . .
F9 F 0.4704(2) 0.17302(16) 0.24954(11) 0.0645(9) Uani 1 1 d . .
F10 F 0.59191(19) 0.13670(15) 0.28499(11) 0.0631(9) Uani 1 1 d . .
F11 F 0.5174(2) 0.06678(16) 0.24248(11) 0.0649(9) Uani 1 1 d . .
F12 F 0.45642(19) 0.09881(17) 0.30133(9) 0.0577(8) Uani 1 1 d . .
B3 B 0.5082(3) 0.1185(2) 0.26955(16) 0.0329(10) Uani 1 1 d . .
F13 F 0.50884(18) 0.29500(14) 0.41593(9) 0.0495(7) Uani 1 1 d . .
F14 F 0.47057(18) 0.37766(16) 0.45991(8) 0.0499(7) Uani 1 1 d . .
F15 F 0.4757(2) 0.39812(14) 0.39131(8) 0.0498(7) Uani 1 1 d . .
F16 F 0.60298(18) 0.38100(18) 0.42810(9) 0.0615(9) Uani 1 1 d . .
B4 B 0.5145(3) 0.3634(3) 0.42374(14) 0.0337(11) Uani 1 1 d . .
F17 F 0.5865(4) 0.9391(3) 0.39239(17) 0.1275(9) Uani 1 1 d . .
F18 F 0.4492(4) 0.9624(3) 0.40338(17) 0.1275(9) Uani 1 1 d . .
F19 F 0.5054(4) 0.8708(3) 0.42899(18) 0.1275(9) Uani 1 1 d . .
F20 F 0.4866(4) 0.8762(3) 0.36248(18) 0.1275(9) Uani 1 1 d . .
B5 B 0.5055(4) 0.9144(3) 0.3965(2) 0.0470(14) Uani 1 1 d . .
F21 F 0.53259(17) 0.64553(14) 0.20300(8) 0.0452(7) Uani 1 1 d . .
F22 F 0.49126(18) 0.72831(13) 0.24615(8) 0.0457(6) Uani 1 1 d . .
F23 F 0.38927(16) 0.65545(15) 0.22134(9) 0.0488(7) Uani 1 1 d . .
F24 F 0.4930(2) 0.62111(14) 0.26842(8) 0.0505(7) Uani 1 1 d . .
B6 B 0.4768(3) 0.6625(2) 0.23501(15) 0.0297(10) Uani 1 1 d . .

loop_
_atom_site_aniso_label
_atom_site_aniso_U_11
_atom_site_aniso_U_22
_atom_site_aniso_U_33
_atom_site_aniso_U_23
_atom_site_aniso_U_13
_atom_site_aniso_U_12
Co1 0.0179(2) 0.0116(2) 0.0162(2) -0.00014(16) 0.00089(17) 0.00049(16)
P1 0.0395(6) 0.0149(4) 0.0186(5) 0.0018(3) 0.0037(4) 0.0003(4)
P2 0.0252(5) 0.0149(4) 0.0178(4) -0.0015(3) -0.0014(4) 0.0012(3)
P3 0.0208(4) 0.0138(4) 0.0183(4) -0.0015(3) 0.0011(3) -0.0008(3)
P4 0.0279(5) 0.0145(4) 0.0197(5) 0.0033(3) 0.0016(4) 0.0017(3)
N1 0.0238(17) 0.0183(14) 0.0218(16) -0.0012(11) 0.0016(12) 0.0006(11)
C1 0.046(3) 0.031(2) 0.028(2) 0.0048(17) -0.0018(19) 0.0123(18)
C2 0.097(4) 0.034(2) 0.036(3) 0.011(2) -0.016(3) 0.004(3)
C3 0.043(3) 0.031(2) 0.030(2) 0.0032(17) 0.0075(19) -0.0113(18)
C4 0.042(3) 0.051(3) 0.042(3) -0.005(2) 0.008(2) -0.014(2)
C5 0.088(4) 0.0187(19) 0.028(2) -0.0024(16) 0.007(2) -0.005(2)
C6 0.076(4) 0.0215(19) 0.033(2) -0.0046(17) -0.001(2) 0.009(2)
C7 0.053(3) 0.042(3) 0.034(2) -0.013(2) 0.011(2) -0.008(2)
C8 0.047(3) 0.042(3) 0.042(3) -0.018(2) 0.011(2) -0.001(2)
C9 0.038(3) 0.041(3) 0.070(4) -0.025(2) -0.016(2) 0.005(2)
C10 0.038(3) 0.064(4) 0.095(5) -0.049(3) -0.016(3) -0.001(2)
C11 0.030(2) 0.0291(19) 0.027(2) -0.0033(16) -0.0056(16) -0.0008(16)
C12 0.039(2) 0.040(2) 0.025(2) -0.0002(17) -0.0021(18) 0.0047(18)
C13 0.025(2) 0.031(2) 0.030(2) -0.0035(16) 0.0030(16) -0.0005(15)
C14 0.044(3) 0.036(2) 0.037(2) -0.0112(19) 0.006(2) 0.0133(19)
C15 0.036(2) 0.0187(17) 0.031(2) -0.0008(15) -0.0004(17) -0.0068(15)
C16 0.042(2) 0.0152(16) 0.028(2) 0.0020(14) 0.0011(17) 0.0000(15)
C17 0.048(3) 0.031(2) 0.036(2) 0.0062(18) 0.016(2) 0.0037(19)
C18 0.070(4) 0.048(3) 0.037(3) 0.020(2) 0.016(2) 0.005(3)
C19 0.039(2) 0.0241(18) 0.024(2) 0.0020(15) -0.0074(17) 0.0037(16)
C20 0.028(2) 0.035(2) 0.039(2) -0.0027(18) -0.0075(18) 0.0056(17)
C21 0.025(2) 0.0184(16) 0.0202(18) -0.0010(13) 0.0008(14) 0.0006(13)
C22 0.0210(19) 0.035(2) 0.036(2) -0.0007(17) 0.0031(16) -0.0021(16)
Co2 0.0137(2) 0.0125(2) 0.0198(2) -0.00024(17) 0.00144(17) 0.00072(16)
P5 0.0227(5) 0.0178(4) 0.0211(5) -0.0025(3) 0.0026(4) -0.0003(3)
P6 0.0169(4) 0.0135(4) 0.0223(5) 0.0005(3) 0.0005(3) -0.0005(3)
P7 0.0258(5) 0.0168(4) 0.0217(5) 0.0029(3) 0.0018(4) 0.0030(3)
P8 0.0216(5) 0.0144(4) 0.0247(5) -0.0016(3) -0.0017(4) -0.0006(3)
N2 0.0188(16) 0.0258(15) 0.0215(16) -0.0013(12) -0.0017(12) 0.0012(12)
C23 0.032(2) 0.0265(19) 0.035(2) -0.0074(16) 0.0145(18) -0.0037(16)
C24 0.070(3) 0.045(2) 0.060(2) 0.0164(18) 0.032(2) 0.0156(18)
C25 0.031(2) 0.050(3) 0.034(2) -0.010(2) -0.0061(18) 0.0047(19)
C26 0.056(3) 0.043(3) 0.032(2) 0.000(2) -0.008(2) -0.022(2)
C27 0.033(2) 0.0168(17) 0.035(2) -0.0019(15) 0.0018(17) -0.0026(15)
C28 0.0263(19) 0.0196(17) 0.029(2) -0.0001(14) -0.0017(16) -0.0049(14)
C29 0.0211(18) 0.0219(18) 0.038(2) -0.0007(16) -0.0029(16) 0.0013(14)
C30 0.031(2) 0.027(2) 0.050(3) 0.0108(18) -0.014(2) 0.0006(16)
C31 0.028(2) 0.0260(18) 0.0235(19) 0.0016(15) 0.0022(15) 0.0029(15)
C32 0.041(2) 0.036(2) 0.034(2) 0.0064(18) 0.0127(19) -0.0026(18)
C33 0.073(4) 0.045(3) 0.047(3) 0.013(2) 0.029(3) 0.016(3)
C34 0.070(3) 0.045(2) 0.060(2) 0.0164(18) 0.032(2) 0.0156(18)
C35 0.039(3) 0.043(3) 0.064(3) 0.019(2) -0.002(2) 0.007(2)
C36 0.058(4) 0.051(3) 0.112(6) 0.035(4) -0.018(4) 0.011(3)
C37 0.061(3) 0.028(2) 0.048(3) 0.008(2) -0.007(2) -0.009(2)
C38 0.061(3) 0.0171(18) 0.037(2) 0.0035(16) -0.010(2) -0.0038(18)
C39 0.026(2) 0.028(2) 0.051(3) -0.0089(18) -0.0121(19) -0.0007(16)
C40 0.022(2) 0.045(3) 0.075(4) 0.002(2) 0.004(2) 0.0004(19)
C41 0.047(3) 0.029(2) 0.044(3) -0.0136(19) 0.015(2) -0.0107(19)
C42 0.054(3) 0.031(2) 0.035(2) -0.0138(18) 0.011(2) -0.0068(19)
C43 0.0181(19) 0.036(2) 0.0232(19) 0.0005(16) -0.0045(15) 0.0025(15)
C44 0.020(2) 0.078(3) 0.034(2) -0.003(2) 0.0029(18) 0.006(2)
Co3 0.0152(2) 0.0136(2) 0.0168(2) 0.00006(17) 0.00009(17) 0.00063(16)
P9 0.0207(4) 0.0160(4) 0.0190(4) -0.0010(3) 0.0010(3) 0.0001(3)
P10 0.0190(4) 0.0187(4) 0.0224(5) 0.0043(3) -0.0011(4) -0.0003(3)
P11 0.0202(4) 0.0154(4) 0.0221(5) 0.0021(3) -0.0018(4) 0.0001(3)
P12 0.0191(4) 0.0191(4) 0.0191(4) -0.0039(3) -0.0013(3) 0.0023(3)
N3 0.0223(16) 0.0236(15) 0.0202(15) 0.0010(12) -0.0018(12) 0.0014(12)
C45 0.038(2) 0.0266(19) 0.0218(19) -0.0038(15) -0.0032(16) 0.0023(16)
C46 0.032(2) 0.037(2) 0.029(2) 0.0014(17) -0.0074(17) -0.0050(17)
C47 0.027(2) 0.034(2) 0.039(2) -0.0074(18) 0.0108(18) 0.0008(16)
C48 0.042(3) 0.051(3) 0.054(3) -0.018(2) 0.017(2) 0.009(2)
C49 0.034(2) 0.0171(17) 0.033(2) -0.0010(15) -0.0012(17) -0.0015(15)
C50 0.035(2) 0.0183(17) 0.032(2) 0.0034(15) -0.0036(17) 0.0040(15)
C51 0.029(2) 0.033(2) 0.037(2) 0.0096(18) 0.0052(18) -0.0027(17)
C52 0.043(3) 0.051(3) 0.034(2) 0.019(2) 0.005(2) 0.001(2)
C53 0.0248(19) 0.0249(18) 0.029(2) 0.0032(15) -0.0057(16) -0.0009(14)
C54 0.0199(19) 0.032(2) 0.037(2) 0.0032(17) -0.0005(16) 0.0006(15)
C55 0.027(2) 0.0258(18) 0.029(2) 0.0018(15) -0.0070(16) 0.0037(15)
C56 0.039(2) 0.042(2) 0.035(2) 0.0112(19) -0.0113(19) 0.0078(19)
C57 0.033(2) 0.0251(18) 0.029(2) 0.0059(16) 0.0056(17) -0.0021(16)
C58 0.030(2) 0.040(2) 0.038(2) -0.0033(19) 0.0091(18) -0.0058(18)
C59 0.029(2) 0.0146(16) 0.035(2) 0.0004(15) -0.0036(16) 0.0041(14)
C60 0.0225(19) 0.0203(17) 0.033(2) -0.0069(15) -0.0025(16) 0.0059(14)
C61 0.030(2) 0.038(2) 0.0215(19) -0.0024(16) 0.0031(16) -0.0011(17)
C62 0.059(3) 0.057(3) 0.039(3) -0.021(2) 0.018(2) -0.008(3)
C63 0.0221(18) 0.0249(18) 0.0263(19) -0.0011(15) -0.0042(15) -0.0017(14)
C64 0.035(2) 0.036(2) 0.057(3) -0.018(2) -0.001(2) -0.0071(18)
C65 0.022(2) 0.041(2) 0.026(2) -0.0046(17) 0.0001(16) 0.0023(16)
C66 0.020(2) 0.091(4) 0.067(4) -0.011(3) 0.012(2) -0.001(2)
F1 0.0327(15) 0.083(2) 0.0504(18) -0.0104(15) -0.0072(13) 0.0064(14)
F2 0.0570(18) 0.0489(16) 0.0398(15) 0.0092(12) 0.0105(13) -0.0087(13)
F3 0.0467(16) 0.0587(18) 0.0395(15) -0.0149(13) -0.0054(12) -0.0102(13)
F4 0.077(2) 0.0286(13) 0.0637(19) 0.0060(13) 0.0133(16) 0.0051(13)
B1 0.028(2) 0.031(2) 0.029(2) -0.0012(18) -0.0020(19) 0.0001(18)
F5 0.0911(13) 0.0503(9) 0.0692(11) -0.0001(8) 0.0025(10) 0.0074(9)
F6 0.0911(13) 0.0503(9) 0.0692(11) -0.0001(8) 0.0025(10) 0.0074(9)
F7 0.0911(13) 0.0503(9) 0.0692(11) -0.0001(8) 0.0025(10) 0.0074(9)
F8 0.0911(13) 0.0503(9) 0.0692(11) -0.0001(8) 0.0025(10) 0.0074(9)
B2 0.040(3) 0.029(2) 0.028(2) -0.0025(19) -0.003(2) 0.0065(19)
F9 0.0546(19) 0.0578(19) 0.081(2) 0.0172(17) -0.0003(17) 0.0137(15)
F10 0.0408(17) 0.0490(17) 0.099(3) 0.0031(17) -0.0131(17) -0.0118(13)
F11 0.063(2) 0.0592(19) 0.073(2) -0.0329(17) 0.0158(17) 0.0022(16)
F12 0.0442(17) 0.084(2) 0.0450(17) 0.0002(16) 0.0071(13) -0.0028(15)
B3 0.023(2) 0.034(2) 0.042(3) -0.007(2) 0.003(2) 0.0046(18)
F13 0.0429(16) 0.0461(16) 0.0594(18) -0.0032(13) -0.0020(13) 0.0002(12)
F14 0.0423(16) 0.078(2) 0.0304(14) -0.0127(13) 0.0137(12) -0.0125(14)
F15 0.0607(19) 0.0538(17) 0.0348(15) 0.0018(13) -0.0006(13) 0.0036(14)
F16 0.0357(16) 0.105(3) 0.0439(17) -0.0239(17) 0.0095(13) -0.0305(16)
B4 0.029(2) 0.050(3) 0.022(2) -0.005(2) 0.0006(19) -0.011(2)
F17 0.126(2) 0.124(2) 0.133(2) -0.0118(18) 0.0223(18) -0.0098(17)
F18 0.126(2) 0.124(2) 0.133(2) -0.0118(18) 0.0223(18) -0.0098(17)
F19 0.126(2) 0.124(2) 0.133(2) -0.0118(18) 0.0223(18) -0.0098(17)
F20 0.126(2) 0.124(2) 0.133(2) -0.0118(18) 0.0223(18) -0.0098(17)
B5 0.051(3) 0.037(3) 0.054(4) -0.004(2) 0.022(3) -0.010(2)
F21 0.0345(14) 0.0689(19) 0.0327(14) -0.0015(13) 0.0091(11) 0.0010(12)
F22 0.0452(16) 0.0443(15) 0.0475(16) -0.0005(12) -0.0001(13) -0.0061(12)
F23 0.0240(13) 0.0625(18) 0.0597(18) 0.0052(14) -0.0036(12) -0.0054(12)
F24 0.0597(18) 0.0558(17) 0.0366(15) 0.0132(13) 0.0125(13) 0.0271(14)
B6 0.020(2) 0.039(2) 0.030(2) 0.0028(19) 0.0006(18) 0.0012(18)

loop_
_atom_type_symbol
_atom_type_description
_atom_type_scat_dispersion_real
_atom_type_scat_dispersion_imag
_atom_type_scat_source
C C 0.0033 0.0016 'International Tables Vol C Tables 4.2.6.8 and 6.1.1.4'
H H 0.0000 0.0000 'International Tables Vol C Tables 4.2.6.8 and 6.1.1.4'
B B 0.0013 0.0007 'International Tables Vol C Tables 4.2.6.8 and 6.1.1.4'
Co Co 0.3494 0.9721 'International Tables Vol C Tables 4.2.6.8 and 6.1.1.4'
F F 0.0171 0.0103 'International Tables Vol C Tables 4.2.6.8 and 6.1.1.4'
N N 0.0061 0.0033 'International Tables Vol C Tables 4.2.6.8 and 6.1.1.4'
P P 0.1023 0.0942 'International Tables Vol C Tables 4.2.6.8 and 6.1.1.4'

loop_
_geom_angle_atom_site_label_1
_geom_angle_atom_site_label_2
_geom_angle_atom_site_label_3
_geom_angle
P1 Co1 P2 84.97(4)
P1 Co1 P3 94.23(4)
P1 Co1 P4 168.32(4)
P2 Co1 P3 175.64(4)
P2 Co1 P4 94.75(4)
P3 Co1 P4 85.16(4)
N1 Co1 P1 97.52(9)
N1 Co1 P2 92.72(9)
N1 Co1 P3 91.64(9)
N1 Co1 P4 94.16(9)
C1 P1 Co1 114.22(15)
C1 P1 C3 109.1(2)
C1 P1 C5 103.1(2)
C3 P1 Co1 117.29(14)
C3 P1 C5 101.9(2)
C5 P1 Co1 109.55(14)
C6 P2 Co1 106.83(14)
C6 P2 C7 103.5(2)
C7 P2 Co1 119.13(15)
C9 P2 Co1 114.44(15)
C9 P2 C6 105.0(2)
C9 P2 C7 106.6(3)
C11 P3 Co1 123.49(13)
C13 P3 Co1 116.73(13)
C13 P3 C11 104.38(19)
C15 P3 Co1 104.35(13)
C15 P3 C11 100.48(18)
C15 P3 C13 104.72(19)
C16 P4 Co1 108.62(13)
C17 P4 Co1 117.49(14)
C17 P4 C16 102.6(2)
C19 P4 Co1 116.86(13)
C19 P4 C16 103.52(18)
C19 P4 C17 106.0(2)
C21 N1 Co1 174.2(3)
C2 C1 P1 116.8(4)
C4 C3 P1 112.4(3)
C6 C5 P1 109.0(3)
C5 C6 P2 110.1(3)
C8 C7 P2 116.7(3)
C10 C9 P2 117.1(3)
C12 C11 P3 117.2(3)
C14 C13 P3 116.0(3)
C16 C15 P3 108.4(3)
C15 C16 P4 109.5(2)
C18 C17 P4 115.7(3)
C20 C19 P4 113.8(3)
N1 C21 C22 178.5(4)
P5 Co2 P6 85.60(4)
P5 Co2 P7 93.93(4)
P7 Co2 P6 177.30(4)
P8 Co2 P5 167.09(4)
P8 Co2 P6 94.93(4)
P8 Co2 P7 84.93(4)
N2 Co2 P5 96.98(9)
N2 Co2 P6 87.41(9)
N2 Co2 P7 95.29(9)
N2 Co2 P8 95.93(9)
C23 P5 Co2 120.18(13)
C23 P5 C27 101.33(19)
C25 P5 Co2 114.89(15)
C25 P5 C23 105.1(2)
C25 P5 C27 104.3(2)
C27 P5 Co2 109.09(13)
C28 P6 Co2 104.91(13)
C29 P6 Co2 116.51(13)
C29 P6 C28 105.16(17)
C29 P6 C31 106.14(19)
C31 P6 Co2 118.41(12)
C31 P6 C28 104.22(18)
C33 P7 Co2 121.77(16)
C33 P7 C35 107.0(3)
C35 P7 Co2 110.10(16)
C37 P7 Co2 108.90(16)
C37 P7 C33 103.3(3)
C37 P7 C35 104.2(2)
C38 P8 Co2 108.85(14)
C39 P8 Co2 114.35(14)
C39 P8 C38 105.1(2)
C41 P8 Co2 120.37(14)
C41 P8 C38 103.1(2)
C41 P8 C39 103.5(2)
C43 N2 Co2 171.1(3)
C24 C23 P5 112.5(3)
C26 C25 P5 116.5(3)
C28 C27 P5 109.6(2)
C27 C28 P6 109.0(2)
C30 C29 P6 116.2(3)
C32 C31 P6 116.2(3)
C34 C33 P7 117.1(4)
C36 C35 P7 119.1(4)
C38 C37 P7 110.3(3)
C37 C38 P8 110.5(3)
C40 C39 P8 114.7(3)
C42 C41 P8 115.8(3)
N2 C43 C44 178.7(5)
P9 Co3 P10 84.75(4)
P11 Co3 P9 94.25(4)
P11 Co3 P10 169.10(4)
P11 Co3 P12 85.14(4)
P12 Co3 P9 172.58(4)
P12 Co3 P10 94.44(4)
N3 Co3 P9 96.54(9)
N3 Co3 P10 95.40(9)
N3 Co3 P11 95.49(9)
N3 Co3 P12 90.88(9)
C45 P9 Co3 124.77(13)
C47 P9 Co3 113.16(14)
C47 P9 C45 103.0(2)
C49 P9 Co3 106.42(13)
C49 P9 C45 103.21(18)
C49 P9 C47 104.17(19)
C50 P10 Co3 108.73(13)
C51 P10 Co3 116.32(14)
C51 P10 C50 102.52(19)
C53 P10 Co3 117.60(12)
C53 P10 C50 103.74(18)
C53 P10 C51 106.19(19)
C55 P11 Co3 116.68(13)
C55 P11 C57 106.72(19)
C55 P11 C59 101.94(18)
C57 P11 Co3 116.47(13)
C57 P11 C59 103.84(18)
C59 P11 Co3 109.49(13)
C60 P12 Co3 105.23(12)
C60 P12 C63 105.61(17)
C61 P12 Co3 116.61(13)
C61 P12 C60 105.08(18)
C61 P12 C63 107.90(18)
C63 P12 Co3 115.30(13)
C65 N3 Co3 177.8(3)
C46 C45 P9 114.7(3)
C48 C47 P9 116.4(3)
C50 C49 P9 106.8(3)
C49 C50 P10 108.2(2)
C52 C51 P10 115.6(3)
C54 C53 P10 112.6(3)
C56 C55 P11 115.5(3)
C58 C57 P11 112.2(3)
C60 C59 P11 109.4(2)
C59 C60 P12 108.1(2)
C62 C61 P12 117.7(3)
C64 C63 P12 117.7(3)
N3 C65 C66 178.8(5)
F1 B1 F3 109.9(4)
F1 B1 F4 109.0(4)
F2 B1 F1 109.5(4)
F2 B1 F3 110.0(4)
F2 B1 F4 109.2(4)
F3 B1 F4 109.2(4)
F5 B2 F7 111.2(4)
F5 B2 F8 108.5(4)
F6 B2 F5 110.8(4)
F6 B2 F7 113.5(4)
F6 B2 F8 107.0(4)
F7 B2 F8 105.5(4)
F9 B3 F10 108.6(4)
F11 B3 F9 110.3(4)
F11 B3 F10 108.7(4)
F12 B3 F9 110.0(4)
F12 B3 F10 109.7(4)
F12 B3 F11 109.4(4)
F14 B4 F13 109.1(4)
F15 B4 F13 109.7(4)
F15 B4 F14 109.5(4)
F15 B4 F16 109.8(4)
F16 B4 F13 108.8(4)
F16 B4 F14 110.0(4)
F17 B5 F19 109.6(6)
F17 B5 F20 107.5(5)
F18 B5 F17 110.2(5)
F18 B5 F19 109.1(5)
F18 B5 F20 115.3(6)
F20 B5 F19 105.0(5)
F22 B6 F21 109.4(4)
F22 B6 F23 108.7(4)
F23 B6 F21 109.1(4)
F24 B6 F21 109.7(4)
F24 B6 F22 110.3(4)
F24 B6 F23 109.6(4)

loop_
_geom_bond_atom_site_label_1
_geom_bond_atom_site_label_2
_geom_bond_distance
Co1 P1 2.2415(10)
Co1 P2 2.2581(10)
Co1 P3 2.2595(9)
Co1 P4 2.2669(10)
Co1 N1 2.016(3)
P1 C1 1.816(4)
P1 C3 1.828(4)
P1 C5 1.841(4)
P2 C6 1.814(4)
P2 C7 1.834(4)
P2 C9 1.809(5)
P3 C11 1.844(4)
P3 C13 1.823(4)
P3 C15 1.822(4)
P4 C16 1.843(4)
P4 C17 1.823(4)
P4 C19 1.813(4)
N1 C21 1.136(5)
C1 C2 1.516(6)
C3 C4 1.529(6)
C5 C6 1.485(6)
C7 C8 1.532(6)
C9 C10 1.514(6)
C11 C12 1.531(6)
C13 C14 1.526(5)
C15 C16 1.525(5)
C17 C18 1.520(6)
C19 C20 1.514(6)
C21 C22 1.451(5)
Co2 P5 2.2558(10)
Co2 P6 2.2632(10)
Co2 P7 2.2605(10)
Co2 P8 2.2507(10)
Co2 N2 2.027(3)
P5 C23 1.832(4)
P5 C25 1.823(4)
P5 C27 1.837(4)
P6 C28 1.837(4)
P6 C29 1.816(4)
P6 C31 1.830(4)
P7 C33 1.824(5)
P7 C35 1.825(5)
P7 C37 1.817(5)
P8 C38 1.835(4)
P8 C39 1.818(4)
P8 C41 1.815(4)
N2 C43 1.129(5)
C23 C24 1.515(7)
C25 C26 1.525(6)
C27 C28 1.515(5)
C29 C30 1.532(5)
C31 C32 1.532(5)
C33 C34 1.523(7)
C35 C36 1.495(7)
C37 C38 1.480(7)
C39 C40 1.520(6)
C41 C42 1.512(5)
C43 C44 1.458(5)
Co3 P9 2.2533(10)
Co3 P10 2.2589(10)
Co3 P11 2.2444(10)
Co3 P12 2.2515(10)
Co3 N3 2.016(3)
P9 C45 1.830(4)
P9 C47 1.826(4)
P9 C49 1.818(4)
P10 C50 1.839(4)
P10 C51 1.822(4)
P10 C53 1.818(4)
P11 C55 1.818(4)
P11 C57 1.822(4)
P11 C59 1.840(4)
P12 C60 1.827(4)
P12 C61 1.826(4)
P12 C63 1.829(4)
N3 C65 1.138(5)
C45 C46 1.524(6)
C47 C48 1.528(6)
C49 C50 1.528(5)
C51 C52 1.513(6)
C53 C54 1.527(5)
C55 C56 1.524(5)
C57 C58 1.517(6)
C59 C60 1.527(5)
C61 C62 1.526(6)
C63 C64 1.514(5)
C65 C66 1.452(6)
F1 B1 1.379(5)
F2 B1 1.379(5)
F3 B1 1.381(5)
F4 B1 1.384(5)
F5 B2 1.371(6)
F6 B2 1.351(6)
F7 B2 1.373(6)
F8 B2 1.392(6)
F9 B3 1.384(6)
F10 B3 1.394(5)
F11 B3 1.365(5)
F12 B3 1.364(6)
F13 B4 1.394(6)
F14 B4 1.388(5)
F15 B4 1.376(6)
F16 B4 1.385(5)
F17 B5 1.330(7)
F18 B5 1.305(8)
F19 B5 1.364(8)
F20 B5 1.363(8)
F21 B6 1.392(5)
F22 B6 1.382(5)
F23 B6 1.389(5)
F24 B6 1.377(5)
